data_4339513
loop_
_publ_author_name
'Denehy, Emma'
'White, Jonathan M.'
'Williams, Spencer J.'

_publ_section_title
;
 Electronic structure of the sulfonyl and phosphonyl groups: a
 computational and crystallographic study.
;
_journal_issue 21
_journal_name_full 'Inorganic chemistry'
_journal_page_first 8871
_journal_page_last 8886
_journal_paper_doi 10.1021/ic700687t
_journal_volume 46
_journal_year 2007
_chemical_formula_sum 'C7 H7 N O5 S'
_chemical_formula_weight 217.20
_chemical_name_common '4-nitrophenyl mesylate'
_chemical_name_systematic
;
 ?
;
_space_group_IT_number 14
_symmetry_cell_setting monoclinic
_symmetry_space_group_name_Hall '-P 2ybc'
_symmetry_space_group_name_H-M 'P 1 21/c 1'
_atom_sites_solution_hydrogens geom
_atom_sites_solution_primary direct
_atom_sites_solution_secondary difmap
_audit_creation_method SHELXL-97
_cell_angle_alpha 90.00
_cell_angle_beta 90.1690(10)
_cell_angle_gamma 90.00
_cell_formula_units_Z 4
_cell_length_a 7.1901(5)
_cell_length_b 12.1454(9)
_cell_length_c 9.8156(7)
_cell_measurement_reflns_used 3520
_cell_measurement_temperature 130(2)
_cell_measurement_theta_max 27.46
_cell_measurement_theta_min 2.67
_cell_volume 857.16(11)
_computing_cell_refinement 'Bruker SMART'
_computing_data_collection 'Bruker SMART'
_computing_data_reduction 'Bruker SAINT'
_computing_molecular_graphics 'Bruker SHELXTL'
_computing_publication_material 'Bruker SHELXTL'
_computing_structure_refinement 'Bruker SHELXTL'
_computing_structure_solution 'Bruker SHELXTL'
_diffrn_ambient_temperature 130(2)
_diffrn_measured_fraction_theta_full 0.999
_diffrn_measured_fraction_theta_max 0.999
_diffrn_measurement_device_type 'CCD area detector'
_diffrn_measurement_method 'phi and omega scans'
_diffrn_radiation_monochromator graphite
_diffrn_radiation_source 'fine-focus sealed tube'
_diffrn_radiation_type MoK\a
_diffrn_radiation_wavelength 0.71073
_diffrn_reflns_av_R_equivalents 0.0147
_diffrn_reflns_av_sigmaI/netI 0.0166
_diffrn_reflns_limit_h_max 5
_diffrn_reflns_limit_h_min -8
_diffrn_reflns_limit_k_max 14
_diffrn_reflns_limit_k_min -12
_diffrn_reflns_limit_l_max 11
_diffrn_reflns_limit_l_min -11
_diffrn_reflns_number 4439
_diffrn_reflns_theta_full 25.00
_diffrn_reflns_theta_max 25.00
_diffrn_reflns_theta_min 2.67
_exptl_absorpt_coefficient_mu 0.373
_exptl_absorpt_correction_T_max 1.00
_exptl_absorpt_correction_T_min 0.87
_exptl_absorpt_correction_type multi-scan
_exptl_absorpt_process_details SADABS
_exptl_crystal_colour colourless
_exptl_crystal_density_diffrn 1.683
_exptl_crystal_density_method 'not measured'
_exptl_crystal_description block
_exptl_crystal_F_000 448
_exptl_crystal_size_max 0.50
_exptl_crystal_size_mid 0.30
_exptl_crystal_size_min 0.20
_refine_diff_density_max 0.321
_refine_diff_density_min -0.335
_refine_diff_density_rms 0.045
_refine_ls_extinction_coef 0.043(3)
_refine_ls_extinction_expression Fc^*^=kFc[1+0.001xFc^2^\l^3^/sin(2\q)]^-1/4^
_refine_ls_extinction_method SHELXL
_refine_ls_goodness_of_fit_ref 1.045
_refine_ls_hydrogen_treatment mixed
_refine_ls_matrix_type full
_refine_ls_number_parameters 129
_refine_ls_number_reflns 1520
_refine_ls_number_restraints 0
_refine_ls_restrained_S_all 1.045
_refine_ls_R_factor_all 0.0271
_refine_ls_R_factor_gt 0.0261
_refine_ls_shift/su_max 0.001
_refine_ls_shift/su_mean 0.000
_refine_ls_structure_factor_coef Fsqd
_refine_ls_weighting_details 'calc w=1/[\s^2^(Fo^2^)+(0.0394P)^2^+0.4650P] where P=(Fo^2^+2Fc^2^)/3'
_refine_ls_weighting_scheme calc
_refine_ls_wR_factor_gt 0.0714
_refine_ls_wR_factor_ref 0.0721
_reflns_number_gt 1461
_reflns_number_total 1520
_reflns_threshold_expression >2sigma(I)
_cod_data_source_file ic700687t-file003.cif
_cod_data_source_block jmwsw37
_cod_depositor_comments
;
The following automatic conversions were performed:

'_symmetry_cell_setting' value 'Monoclinic' changed to 'monoclinic'
according to
/usr/data/users/saulius/automatic-downloads/retrospective/ACS/lib/dictionaries/cif_core.dic
dictionary named 'cif_core.dic' version 2.4.2 from
2011-04-26.

'_exptl_absorpt_correction_type' value 'multiscan'
changed to 'multi-scan' according to
/usr/data/users/saulius/automatic-downloads/retrospective/ACS/lib/dictionaries/cif_core.dic
dictionary named 'cif_core.dic' version 2.4.2 from 2011-04-26.

Automatic conversion script
Id: cif_fix_values 2281 2013-09-26 08:29:07Z andrius 
;
_cod_original_sg_symbol_H-M 'P2(1)/c  '
_cod_database_code 4339513

loop_
_symmetry_equiv_pos_as_xyz
'x, y, z'
'-x, y+1/2, -z+1/2'
'-x, -y, -z'
'x, -y-1/2, z-1/2'

loop_
_atom_site_label
_atom_site_type_symbol
_atom_site_fract_x
_atom_site_fract_y
_atom_site_fract_z
_atom_site_U_iso_or_equiv
_atom_site_adp_type
_atom_site_occupancy
_atom_site_symmetry_multiplicity
_atom_site_calc_flag
_atom_site_refinement_flags
C1 C 0.3046(2) 0.26408(12) 1.02994(15) 0.0188(3) Uani 1 1 d .
C2 C 0.3526(2) 0.16007(13) 1.07554(15) 0.0215(3) Uani 1 1 d .
H2 H 0.4304 0.1508 1.1531 0.026 Uiso 1 1 calc R
C3 C 0.2844(2) 0.07000(13) 1.00537(16) 0.0221(3) Uani 1 1 d .
H3 H 0.3161 -0.0025 1.0333 0.027 Uiso 1 1 calc R
C4 C 0.1697(2) 0.08649(13) 0.89423(16) 0.0207(3) Uani 1 1 d .
C5 C 0.1164(2) 0.19095(13) 0.85155(15) 0.0217(3) Uani 1 1 d .
H5 H 0.0337 0.2001 0.7768 0.026 Uiso 1 1 calc R
C6 C 0.1865(2) 0.28093(13) 0.92026(15) 0.0210(3) Uani 1 1 d .
H6 H 0.1542 0.3535 0.8927 0.025 Uiso 1 1 calc R
C7 C 0.7126(2) 0.35340(14) 1.01572(16) 0.0245(4) Uani 1 1 d .
H7A H 0.6749 0.3997 0.9387 0.037 Uiso 1 1 calc R
H7B H 0.7022 0.2757 0.9900 0.037 Uiso 1 1 calc R
H7C H 0.8417 0.3700 1.0405 0.037 Uiso 1 1 calc R
N1 N 0.10448(18) -0.00910(11) 0.81651(14) 0.0246(3) Uani 1 1 d .
O1 O 0.36316(15) 0.36151(8) 1.09402(11) 0.0210(3) Uani 1 1 d .
O2 O 0.60332(16) 0.30313(10) 1.26090(11) 0.0282(3) Uani 1 1 d .
O3 O 0.56522(16) 0.49433(9) 1.18643(12) 0.0271(3) Uani 1 1 d .
O4 O 0.14819(18) -0.10130(10) 0.85545(14) 0.0345(3) Uani 1 1 d .
O5 O 0.00933(18) 0.00779(10) 0.71466(13) 0.0344(3) Uani 1 1 d .
S1 S 0.56797(5) 0.37999(3) 1.15492(4) 0.01977(16) Uani 1 1 d .

loop_
_atom_site_aniso_label
_atom_site_aniso_U_11
_atom_site_aniso_U_22
_atom_site_aniso_U_33
_atom_site_aniso_U_23
_atom_site_aniso_U_13
_atom_site_aniso_U_12
C1 0.0198(7) 0.0187(8) 0.0178(7) -0.0017(6) 0.0033(6) 0.0001(6)
C2 0.0231(8) 0.0219(8) 0.0195(7) 0.0028(6) -0.0016(6) 0.0015(6)
C3 0.0226(8) 0.0191(8) 0.0246(8) 0.0024(6) 0.0022(6) 0.0017(6)
C4 0.0194(7) 0.0211(8) 0.0217(8) -0.0019(6) 0.0032(6) -0.0011(6)
C5 0.0199(7) 0.0260(8) 0.0193(8) 0.0012(6) -0.0012(6) 0.0013(6)
C6 0.0222(7) 0.0198(8) 0.0211(8) 0.0025(6) 0.0010(6) 0.0027(6)
C7 0.0247(8) 0.0273(8) 0.0213(8) -0.0028(7) 0.0018(6) 0.0002(7)
N1 0.0213(7) 0.0242(7) 0.0283(7) -0.0036(6) 0.0016(6) -0.0017(5)
O1 0.0237(6) 0.0179(5) 0.0213(6) -0.0022(4) -0.0017(4) 0.0018(4)
O2 0.0340(6) 0.0303(6) 0.0203(6) 0.0037(5) -0.0054(5) 0.0020(5)
O3 0.0329(6) 0.0224(6) 0.0261(6) -0.0065(5) -0.0042(5) 0.0003(5)
O4 0.0389(7) 0.0201(6) 0.0446(8) -0.0037(5) -0.0042(6) 0.0014(5)
O5 0.0360(7) 0.0324(7) 0.0347(7) -0.0056(5) -0.0118(6) -0.0037(5)
S1 0.0236(2) 0.0200(2) 0.0158(2) -0.00180(14) -0.00219(15) 0.00079(14)

loop_
_atom_type_symbol
_atom_type_description
_atom_type_scat_dispersion_real
_atom_type_scat_dispersion_imag
_atom_type_scat_source
C C 0.0033 0.0016 'International Tables Vol C Tables 4.2.6.8 and 6.1.1.4'
H H 0.0000 0.0000 'International Tables Vol C Tables 4.2.6.8 and 6.1.1.4'
N N 0.0061 0.0033 'International Tables Vol C Tables 4.2.6.8 and 6.1.1.4'
O O 0.0106 0.0060 'International Tables Vol C Tables 4.2.6.8 and 6.1.1.4'
S S 0.1246 0.1234 'International Tables Vol C Tables 4.2.6.8 and 6.1.1.4'

loop_
_geom_angle_atom_site_label_1
_geom_angle_atom_site_label_2
_geom_angle_atom_site_label_3
_geom_angle
C2 C1 C6 122.57(14)
C2 C1 O1 123.39(13)
C6 C1 O1 113.97(13)
C3 C2 C1 118.28(14)
C3 C2 H2 120.9
C1 C2 H2 120.9
C4 C3 C2 119.30(14)
C4 C3 H3 120.3
C2 C3 H3 120.3
C3 C4 C5 122.30(15)
C3 C4 N1 119.08(14)
C5 C4 N1 118.61(14)
C6 C5 C4 118.43(14)
C6 C5 H5 120.8
C4 C5 H5 120.8
C5 C6 C1 119.06(14)
C5 C6 H6 120.5
C1 C6 H6 120.5
S1 C7 H7A 109.5
S1 C7 H7B 109.5
H7A C7 H7B 109.5
S1 C7 H7C 109.5
H7A C7 H7C 109.5
H7B C7 H7C 109.5
O4 N1 O5 123.32(14)
O4 N1 C4 118.74(13)
O5 N1 C4 117.94(13)
C1 O1 S1 123.98(9)
O2 S1 O3 119.01(7)
O2 S1 O1 110.08(6)
O3 S1 O1 101.79(6)
O2 S1 C7 110.20(8)
O3 S1 C7 111.01(8)
O1 S1 C7 103.32(7)

loop_
_geom_bond_atom_site_label_1
_geom_bond_atom_site_label_2
_geom_bond_distance
C1 C2 1.384(2)
C1 C6 1.384(2)
C1 O1 1.4041(18)
C2 C3 1.382(2)
C2 H2 0.9500
C3 C4 1.380(2)
C3 H3 0.9500
C4 C5 1.390(2)
C4 N1 1.465(2)
C5 C6 1.379(2)
C5 H5 0.9500
C6 H6 0.9500
C7 S1 1.7496(15)
C7 H7A 0.9800
C7 H7B 0.9800
C7 H7C 0.9800
N1 O4 1.2240(18)
N1 O5 1.2271(18)
O1 S1 1.6034(11)
O2 S1 1.4201(12)
O3 S1 1.4229(12)
